data_2006843
loop_
_publ_author_name
'Hegemann, Klaus'
'Haufe, G\"unter'
'Fr\"ohlich, Roland'
'Zippel, Frank'

_publ_section_title
;
 Three 2,5-Disubstituted 9-Oxabicyclo[4.2.1]nonanes. Transannular
 O-Heterocyclization Products of Cycloocta-1,5-diene
;
_journal_issue 12
_journal_name_full 'Acta Crystallographica Section C'
_journal_page_first 1889
_journal_page_last 1892
_journal_paper_doi 10.1107/S0108270197011748
_journal_volume 53
_journal_year 1997
_chemical_formula_sum 'C8 H12 Br2 O'
_chemical_formula_weight 284.00
_chemical_name_systematic
;
Endo,endo-2,5-dibromo-9-oxabicyclo[4.2.1]nonane
;
_space_group_IT_number 2
_symmetry_cell_setting triclinic
_symmetry_space_group_name_Hall '-P 1'
_symmetry_space_group_name_H-M 'P -1'
_audit_creation_method SHELXL
_cell_angle_alpha 111.950(10)
_cell_angle_beta 99.760(10)
_cell_angle_gamma 90.090(10)
_cell_formula_units_Z 2
_cell_length_a 7.6560(10)
_cell_length_b 7.8010(10)
_cell_length_c 8.5470(10)
_cell_measurement_reflns_used 25
_cell_measurement_temperature 293(2)
_cell_measurement_theta_max 21.21
_cell_measurement_theta_min 18.48
_cell_volume 465.43(11)
_computing_cell_refinement EXPRESS
_computing_data_collection 'EXPRESS (Enraf-Nonius, 1995)'
_computing_data_reduction 'MolEN (Fair, 1990)'
_computing_molecular_graphics 'XP (Siemens, 1990)'
_computing_publication_material SHELXL93
_computing_structure_refinement 'SHELXL93 (Sheldrick, 1993)'
_computing_structure_solution 'SHELXS86 (Sheldrick, 1990)'
_diffrn_ambient_temperature 293(2)
_diffrn_measurement_device 'Enraf-Nonius CAD-4 rotating-anode FR591'
_diffrn_measurement_method '\w/2\q scans'
_diffrn_radiation_monochromator graphite
_diffrn_radiation_source 'fine-focus rotating anode tube'
_diffrn_radiation_type MoK\a
_diffrn_radiation_wavelength 0.71073
_diffrn_reflns_av_R_equivalents 0.0276
_diffrn_reflns_av_sigmaI/netI 0.0599
_diffrn_reflns_limit_h_max 9
_diffrn_reflns_limit_h_min -9
_diffrn_reflns_limit_k_max 9
_diffrn_reflns_limit_k_min -9
_diffrn_reflns_limit_l_max 10
_diffrn_reflns_limit_l_min 0
_diffrn_reflns_number 2034
_diffrn_reflns_theta_max 26.26
_diffrn_reflns_theta_min 2.61
_diffrn_standards_decay_% 4.6
_diffrn_standards_interval_count 250
_diffrn_standards_interval_time 120
_diffrn_standards_number 3
_exptl_absorpt_coefficient_mu 8.651
_exptl_absorpt_correction_T_max 0.999
_exptl_absorpt_correction_T_min 0.913
_exptl_absorpt_correction_type 'empirical via \y scan data (Fair, 1990)'
_exptl_crystal_colour colourless
_exptl_crystal_density_diffrn 2.026
_exptl_crystal_density_meas ?
_exptl_crystal_density_method none
_exptl_crystal_description plate
_exptl_crystal_F_000 276
_exptl_crystal_size_max 0.2
_exptl_crystal_size_mid 0.2
_exptl_crystal_size_min 0.1
_refine_diff_density_max 0.636
_refine_diff_density_min -0.982
_refine_ls_extinction_coef 0.054(4)
_refine_ls_extinction_method 'SHELXL93 (Sheldrick, 1993)'
_refine_ls_goodness_of_fit_all 1.006
_refine_ls_goodness_of_fit_obs 1.108
_refine_ls_hydrogen_treatment
;H atoms calculated and refined riding with U~iso~(H) =
 1.2(1.5)U~eq~(host atom)
;
_refine_ls_matrix_type full
_refine_ls_number_parameters 101
_refine_ls_number_reflns 1890
_refine_ls_number_restraints 0
_refine_ls_restrained_S_all 1.006
_refine_ls_restrained_S_obs 1.108
_refine_ls_R_factor_all 0.0833
_refine_ls_R_factor_obs .0387
_refine_ls_shift/esd_max 0.001
_refine_ls_shift/esd_mean 0.000
_refine_ls_structure_factor_coef Fsqd
_refine_ls_weighting_details 'w = 1/[\s^2^(Fo^2^)+(0.0680P)^2^] where P=(Fo^2^+2Fc^2^)/3'
_refine_ls_weighting_scheme calc
_refine_ls_wR_factor_all 0.1077
_refine_ls_wR_factor_obs .0963
_reflns_number_observed 1277
_reflns_number_total 1890
_reflns_observed_criterion >2sigma(I)
_cod_data_source_file ln1000.cif
_cod_data_source_block I
_cod_depositor_comments
;
The following automatic conversions were performed:

'_exptl_crystal_density_meas' value 'none' was changed to '?' - the
value is perceived as not measured.

Automatic conversion script
Id: cif_fix_values 3008 2015-01-20 13:52:24Z robertas 

The following automatic conversions were performed:

'_refine_ls_weighting_scheme' value 'calc w =
1/[\s^2^(Fo^2^)+(0.0680P)^2^] where P=(Fo^2^+2Fc^2^)/3' was changed
to 'calc'. New tag '_refine_ls_weighting_details' was created. The
value of the new tag was set to 'w = 1/[\s^2^(Fo^2^)+(0.0680P)^2^]
where P=(Fo^2^+2Fc^2^)/3'.

Automatic conversion script
Id: cif_fix_values 3143 2015-03-26 13:38:13Z robertas 
;
_cod_original_cell_volume 465.43(10)
_cod_database_code 2006843

loop_
_symmetry_equiv_pos_as_xyz
'x, y, z'
'-x, -y, -z'

loop_
_atom_site_aniso_label
_atom_site_aniso_U_11
_atom_site_aniso_U_22
_atom_site_aniso_U_33
_atom_site_aniso_U_12
_atom_site_aniso_U_13
_atom_site_aniso_U_23
C1 .044(3) .044(3) .035(2) .004(2) .004(2) .014(2)
Br1 .0655(4) .0536(4) .0673(4) .0057(3) .0090(3) .0318(3)
C2 .046(3) .050(3) .046(3) .021(2) .011(2) .016(2)
C3 .034(3) .067(3) .048(3) .006(2) .011(2) .017(2)
C4 .047(3) .041(3) .036(2) -.005(2) .008(2) .008(2)
Br2 .0595(4) .0696(4) .0428(3) .0038(3) .0151(2) .0250(3)
C5 .041(3) .034(2) .040(2) .004(2) .006(2) .011(2)
C6 .038(3) .045(3) .045(3) .001(2) .008(2) .016(2)
C7 .039(3) .046(3) .042(3) .003(2) .015(2) .013(2)
C8 .045(3) .040(3) .032(2) .004(2) .014(2) .009(2)
O .056(2) .032(2) .035(2) .0025(14) .0088(14) .0019(13)

loop_
_atom_site_label
_atom_site_fract_x
_atom_site_fract_y
_atom_site_fract_z
_atom_site_U_iso_or_equiv
_atom_site_thermal_displace_type
_atom_site_calc_flag
_atom_site_refinement_flags
_atom_site_occupancy
_atom_site_disorder_group
_atom_site_type_symbol
C1 .1931(6) .3280(6) .6081(6) .0414(11) Uani d . 1 . C
H1 .0960(6) .2606(6) .5134(6) .050 Uiso calc R 1 . H
Br1 .25988(8) .55453(8) .57575(8) .0599(3) Uani d . 1 . Br
C2 .1197(7) .3806(7) .7731(6) .0475(12) Uani d . 1 . C
H2A .2145(7) .4425(7) .8700(6) .057 Uiso calc R 1 . H
H2B .0289(7) .4673(7) .7735(6) .057 Uiso calc R 1 . H
C3 .0405(6) .2132(7) .7942(7) .0504(12) Uani d . 1 . C
H3A -.0408(6) .2568(7) .8741(7) .060 Uiso calc R 1 . H
H3B -.0292(6) .1347(7) .6843(7) .060 Uiso calc R 1 . H
C4 .1685(6) .0944(7) .8561(6) .0433(11) Uani d . 1 . C
H4 .1073(6) -.0287(7) .8183(6) .052 Uiso calc R 1 . H
Br2 .22401(7) .19274(8) 1.11017(6) .0555(2) Uani d . 1 . Br
C5 .3427(6) .0673(6) .7873(6) .0392(10) Uani d . 1 . C
H5 .3919(6) -.0451(6) .7967(6) .047 Uiso calc R 1 . H
C6 .4882(6) .2255(7) .8689(6) .0428(11) Uani d . 1 . C
H6A .5966(6) .1836(7) .9154(6) .051 Uiso calc R 1 . H
H6B .4506(6) .3277(7) .9604(6) .051 Uiso calc R 1 . H
C7 .5170(6) .2848(7) .7222(6) .0423(11) Uani d . 1 . C
H7A .5301(6) .4187(7) .7605(6) .051 Uiso calc R 1 . H
H7B .6215(6) .2331(7) .6771(6) .051 Uiso calc R 1 . H
C8 .3502(6) .2066(6) .5894(6) .0393(10) Uani d . 1 . C
H8 .3786(6) .1761(6) .4749(6) .047 Uiso calc R 1 . H
O .2997(4) .0389(4) .6077(4) .0441(8) Uani d . 1 . O

loop_
_atom_type_symbol
_atom_type_description
_atom_type_scat_dispersion_real
_atom_type_scat_dispersion_imag
_atom_type_scat_source
C C 0.0033 0.0016 'International Tables Vol C Tables 4.2.6.8 and 6.1.1.4'
H H 0.0000 0.0000 'International Tables Vol C Tables 4.2.6.8 and 6.1.1.4'
O O 0.0106 0.0060 'International Tables Vol C Tables 4.2.6.8 and 6.1.1.4'
Br Br -0.2901 2.4595 'International Tables Vol C Tables 4.2.6.8 and 6.1.1.4'

loop_
_geom_angle_atom_site_label_1
_geom_angle_atom_site_label_2
_geom_angle_atom_site_label_3
_geom_angle
C2 C1 C8 117.5(4)
C2 C1 Br1 109.3(3)
C8 C1 Br1 108.3(3)
C3 C2 C1 112.4(4)
C4 C3 C2 117.3(4)
C3 C4 C5 115.8(4)
C3 C4 Br2 110.6(3)
C5 C4 Br2 108.9(3)
O C5 C6 106.2(4)
O C5 C4 107.2(4)
C6 C5 C4 117.8(4)
C5 C6 C7 105.0(4)
C8 C7 C6 103.5(4)
O C8 C7 104.8(3)
O C8 C1 108.3(4)
C7 C8 C1 116.3(4)
C8 O C5 108.4(3)

loop_
_geom_bond_atom_site_label_1
_geom_bond_atom_site_label_2
_geom_bond_site_symmetry_2
_geom_bond_distance
_geom_bond_publ_flag
C1 C2 . 1.520(6) ?
C1 C8 . 1.525(6) ?
C1 Br1 . 1.967(5) ?
C2 C3 . 1.522(7) ?
C3 C4 . 1.514(7) ?
C4 C5 . 1.531(6) ?
C4 Br2 . 1.981(5) ?
C5 O . 1.445(5) ?
C5 C6 . 1.529(6) ?
C6 C7 . 1.537(6) ?
C7 C8 . 1.510(6) ?
C8 O . 1.434(5) ?

loop_
_geom_torsion_atom_site_label_1
_geom_torsion_atom_site_label_2
_geom_torsion_atom_site_label_3
_geom_torsion_atom_site_label_4
_geom_torsion
C8 C1 C2 C3 -64.4(6)
Br1 C1 C2 C3 171.8(3)
C1 C2 C3 C4 78.9(6)
C2 C3 C4 C5 -37.6(6)
C2 C3 C4 Br2 86.9(5)
C3 C4 C5 O -41.2(5)
Br2 C4 C5 O -166.6(3)
C3 C4 C5 C6 78.3(5)
Br2 C4 C5 C6 -47.0(5)
O C5 C6 C7 1.7(5)
C4 C5 C6 C7 -118.4(4)
C5 C6 C7 C8 18.6(5)
C6 C7 C8 O -32.7(4)
C6 C7 C8 C1 86.8(5)
C2 C1 C8 O 57.4(5)
Br1 C1 C8 O -178.2(3)
C2 C1 C8 C7 -60.1(6)
Br1 C1 C8 C7 64.2(4)
C7 C8 O C5 35.4(4)
C1 C8 O C5 -89.3(4)
C6 C5 O C8 -23.0(4)
C4 C5 O C8 103.8(4)
